data_1576170
loop_
_publ_author_name
'Zheng, Chenggong'
'Liu, Jiyong'
'Wang, Yongtao'
'Li, Haoran'
'Wang, Yuwen'
'Lu, Zhan'

_publ_section_title
;
 The structural parameter of spin states of <i>C</i>
 <sub>1</sub>-symmetric four-coordinate cobalt complexes: <i>D</i>
 <sub>4</sub>.
;
_journal_issue 1
_journal_name_full 'Chemical science'
_journal_page_first 492
_journal_page_last 499
_journal_paper_doi 10.1039/d5sc06683b
_journal_volume 17
_journal_year 2026
_chemical_absolute_configuration ad
_chemical_formula_moiety 'C26 H36 Co N3 O'
_chemical_formula_sum 'C26 H36 Co N3 O'
_chemical_formula_weight 465.51
_chemical_properties_physical Air-sensitive,Moisture-sensitive,Hygroscopic
_space_group_crystal_system monoclinic
_space_group_IT_number 4
_space_group_name_Hall 'P 2yb'
_space_group_name_H-M_alt 'P 1 21 1'
_atom_sites_solution_hydrogens geom
_atom_sites_solution_primary dual
_audit_creation_date 2024-06-14
_audit_creation_method
;
Olex2 1.5
(compiled 2024.02.16 svn.r378c4104 for OlexSys, GUI svn.r6928)
;
_audit_update_record
;
2024-06-14 deposited with the CCDC.	2025-10-27 downloaded from the CCDC.
;
_cell_angle_alpha 90
_cell_angle_beta 102.847(2)
_cell_angle_gamma 90
_cell_formula_units_Z 2
_cell_length_a 9.3878(4)
_cell_length_b 11.3926(5)
_cell_length_c 12.0509(5)
_cell_measurement_reflns_used 9907
_cell_measurement_temperature 170.00
_cell_measurement_theta_max 60.461
_cell_measurement_theta_min 3.272
_cell_volume 1256.60(9)
_computing_cell_refinement 'SAINT V8.40B (?, 2016)'
_computing_data_reduction 'SAINT V8.40B (?, 2016)'
_computing_molecular_graphics 'Olex2 1.5 (Dolomanov et al., 2009)'
_computing_publication_material 'Olex2 1.5 (Dolomanov et al., 2009)'
_computing_structure_refinement 'SHELXL 2018/3 (Sheldrick, 2015)'
_computing_structure_solution 'SHELXT 2018/2 (Sheldrick, 2018)'
_diffrn_ambient_temperature 170.00
_diffrn_measured_fraction_theta_full 0.995
_diffrn_measured_fraction_theta_max 0.994
_diffrn_measurement_device_type 'zju Bruker D8 Venture'
_diffrn_measurement_method '\w and \f scans'
_diffrn_radiation_type GaK\a
_diffrn_radiation_wavelength 1.34139
_diffrn_reflns_av_R_equivalents 0.0597
_diffrn_reflns_av_unetI/netI 0.0872
_diffrn_reflns_Laue_measured_fraction_full 0.995
_diffrn_reflns_Laue_measured_fraction_max 0.994
_diffrn_reflns_limit_h_max 12
_diffrn_reflns_limit_h_min -12
_diffrn_reflns_limit_k_max 14
_diffrn_reflns_limit_k_min -14
_diffrn_reflns_limit_l_max 15
_diffrn_reflns_limit_l_min -15
_diffrn_reflns_number 28974
_diffrn_reflns_point_group_measured_fraction_full 0.956
_diffrn_reflns_point_group_measured_fraction_max 0.960
_diffrn_reflns_theta_full 53.594
_diffrn_reflns_theta_max 60.752
_diffrn_reflns_theta_min 3.272
_diffrn_source_current 3.57
_diffrn_source_power 0.24954300000000001
_diffrn_source_voltage 69.9
_exptl_absorpt_coefficient_mu 3.842
_exptl_absorpt_correction_T_max 0.7339
_exptl_absorpt_correction_T_min 0.6264
_exptl_absorpt_correction_type multi-scan
_exptl_absorpt_process_details
;
SADABS-2016/2 (Bruker,2016/2) was used for absorption correction.
wR2(int) was 0.1374 before and 0.0975 after correction.
The Ratio of minimum to maximum transmission is 0.8535.
The \l/2 correction factor is Not present.
;
_exptl_crystal_colour violet
_exptl_crystal_colour_primary violet
_exptl_crystal_density_diffrn 1.230
_exptl_crystal_description block
_exptl_crystal_F_000 496
_exptl_crystal_recrystallization_method 'Re-crystallisation from solvent: pentane'
_exptl_crystal_size_max 0.06
_exptl_crystal_size_mid 0.04
_exptl_crystal_size_min 0.03
_refine_diff_density_max 0.666
_refine_diff_density_min -0.314
_refine_diff_density_rms 0.093
_refine_ls_abs_structure_details
;
 Refined as an inversion twin.
;
_refine_ls_abs_structure_Flack 0.018(5)
_refine_ls_extinction_method none
_refine_ls_goodness_of_fit_ref 1.007
_refine_ls_hydrogen_treatment constr
_refine_ls_matrix_type full
_refine_ls_number_parameters 289
_refine_ls_number_reflns 5564
_refine_ls_number_restraints 1
_refine_ls_restrained_S_all 1.007
_refine_ls_R_factor_all 0.0468
_refine_ls_R_factor_gt 0.0437
_refine_ls_shift/su_max 0.001
_refine_ls_shift/su_mean 0.000
_refine_ls_structure_factor_coef Fsqd
_refine_ls_weighting_details 'w=1/[\s^2^(Fo^2^)+(0.0366P)^2^] where P=(Fo^2^+2Fc^2^)/3'
_refine_ls_weighting_scheme calc
_refine_ls_wR_factor_gt 0.0857
_refine_ls_wR_factor_ref 0.0868
_reflns_Friedel_coverage 0.839
_reflns_Friedel_fraction_full 0.911
_reflns_Friedel_fraction_max 0.923
_reflns_number_gt 4992
_reflns_number_total 5564
_reflns_threshold_expression 'I > 2\s(I)'
_cod_data_source_file d5sc06683b2.cif
_cod_data_source_block 240614_zcg03115
_cod_depositor_comments 'Adding full bibliography for 1576157--1576173.cif.'
_cod_database_code 1576170
_shelx_shelxl_version_number 2018/3
_shelx_space_group_comment
;
The symmetry employed for this shelxl refinement is uniquely defined
by the following loop, which should always be used as a source of
symmetry information in preference to the above space-group names.
They are only intended as comments.
;
_shelx_estimated_absorpt_t_max 0.893
_shelx_estimated_absorpt_t_min 0.802
_olex2_refinement_description
;
1. Twinned data refinement
 Scales: 0.982(5)
 0.018(5)
2. Fixed Uiso
 At 1.2 times of:
  All C(H) groups, All C(H,H) groups
 At 1.5 times of:
  All C(H,H,H) groups
3.a Ternary CH refined with riding coordinates:
 C10(H10), C20(H20), C23(H23), C11(H11)
3.b Secondary CH2 refined with riding coordinates:
 C9(H9A,H9B)
3.c Aromatic/amide H refined with riding coordinates:
 C6(H6), C7(H7), C8(H8), C18(H18), C17(H17), C16(H16)
3.d Idealised Me refined as rotating group:
 C26(H26A,H26B,H26C), C21(H21A,H21B,H21C), C25(H25A,H25B,H25C), C1(H1A,H1B,
 H1C), C24(H24A,H24B,H24C), C12(H12A,H12B,H12C), C22(H22A,H22B,H22C), C13(H13A,
 H13B,H13C)
;
_olex2_submission_special_instructions 'No special instructions were received'

loop_
_space_group_symop_operation_xyz
'x, y, z'
'-x, y+1/2, -z'

loop_
_atom_site_label
_atom_site_type_symbol
_atom_site_fract_x
_atom_site_fract_y
_atom_site_fract_z
_atom_site_U_iso_or_equiv
_atom_site_adp_type
_atom_site_occupancy
_atom_site_site_symmetry_order
_atom_site_calc_flag
_atom_site_refinement_flags_posn
_atom_site_refinement_flags_adp
_atom_site_refinement_flags_occupancy
_atom_site_disorder_assembly
_atom_site_disorder_group
Co1 Co 0.27535(4) 0.59489(4) 0.65960(3) 0.02799(13) Uani 1 1 d . . . . .
N2 N 0.1450(3) 0.5217(2) 0.5440(2) 0.0299(5) Uani 1 1 d . . . . .
O1 O 0.3034(3) 0.66859(19) 0.34153(18) 0.0412(5) Uani 1 1 d . . . . .
N1 N 0.1755(3) 0.5029(2) 0.74821(19) 0.0303(5) Uani 1 1 d . . . . .
N3 N 0.3417(3) 0.6582(2) 0.5335(2) 0.0302(5) Uani 1 1 d . . . . .
C14 C 0.2110(3) 0.4990(3) 0.8712(2) 0.0320(6) Uani 1 1 d . . . . .
C4 C 0.1437(3) 0.5473(2) 0.4325(2) 0.0334(6) Uani 1 1 d . . . . .
C3 C 0.0455(3) 0.4450(2) 0.5705(3) 0.0329(6) Uani 1 1 d . . . . .
C10 C 0.4672(4) 0.7254(3) 0.5132(3) 0.0375(7) Uani 1 1 d . . . . .
H10 H 0.476486 0.800681 0.556949 0.045 Uiso 1 1 calc R U . . .
C5 C 0.2632(3) 0.6264(2) 0.4346(2) 0.0334(6) Uani 1 1 d . . . . .
C6 C -0.0556(3) 0.3907(3) 0.4827(3) 0.0390(7) Uani 1 1 d . . . . .
H6 H -0.122788 0.335084 0.500117 0.047 Uiso 1 1 calc R U . . .
C2 C 0.0693(3) 0.4337(3) 0.6915(3) 0.0344(6) Uani 1 1 d . . . . .
C7 C -0.0577(4) 0.4184(3) 0.3702(3) 0.0461(8) Uani 1 1 d . . . . .
H7 H -0.127798 0.382580 0.310816 0.055 Uiso 1 1 calc R U . . .
C15 C 0.1399(3) 0.5752(3) 0.9325(2) 0.0354(7) Uani 1 1 d . . . . .
C8 C 0.0419(3) 0.4980(3) 0.3435(3) 0.0403(7) Uani 1 1 d . . . . .
H8 H 0.040163 0.518035 0.266670 0.048 Uiso 1 1 calc R U . . .
C18 C 0.3558(4) 0.4214(3) 1.0451(3) 0.0419(7) Uani 1 1 d . . . . .
H18 H 0.428216 0.368662 1.084220 0.050 Uiso 1 1 calc R U . . .
C9 C 0.4214(4) 0.7510(3) 0.3858(3) 0.0463(8) Uani 1 1 d . . . . .
H9A H 0.386919 0.832942 0.372330 0.056 Uiso 1 1 calc R U . . .
H9B H 0.504355 0.738598 0.348718 0.056 Uiso 1 1 calc R U . . .
C20 C 0.0215(4) 0.6598(3) 0.8738(3) 0.0475(8) Uani 1 1 d . . . . .
H20 H 0.019525 0.658498 0.790538 0.057 Uiso 1 1 calc R U . . .
C19 C 0.3212(3) 0.4223(3) 0.9264(3) 0.0370(6) Uani 1 1 d . . . . .
C17 C 0.2870(4) 0.4956(3) 1.1068(3) 0.0444(7) Uani 1 1 d . . . . .
H17 H 0.312107 0.493978 1.187661 0.053 Uiso 1 1 calc R U . . .
C26 C 0.3988(4) 0.6892(3) 0.7793(3) 0.0483(9) Uani 1 1 d . . . . .
H26A H 0.416545 0.766069 0.748366 0.072 Uiso 1 1 calc R U . . .
H26B H 0.492172 0.648983 0.807112 0.072 Uiso 1 1 calc R U . . .
H26C H 0.349454 0.699828 0.842183 0.072 Uiso 1 1 calc R U . . .
C21 C 0.0509(5) 0.7853(3) 0.9153(4) 0.0607(10) Uani 1 1 d . . . . .
H21A H 0.046271 0.790195 0.995652 0.091 Uiso 1 1 calc R U . . .
H21B H -0.022859 0.837467 0.870182 0.091 Uiso 1 1 calc R U . . .
H21C H 0.148181 0.809305 0.906919 0.091 Uiso 1 1 calc R U . . .
C23 C 0.4044(4) 0.3428(3) 0.8614(3) 0.0431(7) Uani 1 1 d . . . . .
H23 H 0.373020 0.362276 0.778601 0.052 Uiso 1 1 calc R U . . .
C25 C 0.5670(5) 0.3618(4) 0.8974(4) 0.0632(11) Uani 1 1 d . . . . .
H25A H 0.589530 0.444136 0.885062 0.095 Uiso 1 1 calc R U . . .
H25B H 0.616804 0.311170 0.852301 0.095 Uiso 1 1 calc R U . . .
H25C H 0.600280 0.342545 0.978272 0.095 Uiso 1 1 calc R U . . .
C1 C -0.0173(4) 0.3487(3) 0.7460(3) 0.0506(8) Uani 1 1 d . . . . .
H1A H -0.001564 0.268712 0.721446 0.076 Uiso 1 1 calc R U . . .
H1B H -0.121426 0.368185 0.723139 0.076 Uiso 1 1 calc R U . . .
H1C H 0.014626 0.354021 0.829035 0.076 Uiso 1 1 calc R U . . .
C16 C 0.1816(4) 0.5722(3) 1.0509(3) 0.0418(8) Uani 1 1 d . . . . .
H16 H 0.136218 0.624201 1.094146 0.050 Uiso 1 1 calc R U . . .
C11 C 0.6081(4) 0.6541(3) 0.5489(4) 0.0550(10) Uani 1 1 d . . . . .
H11 H 0.618264 0.630197 0.630126 0.066 Uiso 1 1 calc R U . . .
C24 C 0.3687(6) 0.2145(4) 0.8767(4) 0.0671(11) Uani 1 1 d . . . . .
H24A H 0.397591 0.193733 0.957466 0.101 Uiso 1 1 calc R U . . .
H24B H 0.421910 0.165205 0.832967 0.101 Uiso 1 1 calc R U . . .
H24C H 0.263390 0.201977 0.849454 0.101 Uiso 1 1 calc R U . . .
C12 C 0.7404(5) 0.7306(5) 0.5416(6) 0.0924(18) Uani 1 1 d . . . . .
H12A H 0.744017 0.741518 0.461608 0.139 Uiso 1 1 calc R U . . .
H12B H 0.830227 0.691904 0.582125 0.139 Uiso 1 1 calc R U . . .
H12C H 0.731500 0.807209 0.576436 0.139 Uiso 1 1 calc R U . . .
C22 C -0.1280(5) 0.6199(5) 0.8892(6) 0.104(2) Uani 1 1 d . . . . .
H22A H -0.149823 0.541850 0.855578 0.155 Uiso 1 1 calc R U . . .
H22B H -0.202729 0.675635 0.851329 0.155 Uiso 1 1 calc R U . . .
H22C H -0.127599 0.616701 0.970527 0.155 Uiso 1 1 calc R U . . .
C13 C 0.6027(5) 0.5449(4) 0.4790(6) 0.0882(19) Uani 1 1 d . . . . .
H13A H 0.517291 0.498085 0.485484 0.132 Uiso 1 1 calc R U . . .
H13B H 0.691723 0.498916 0.506600 0.132 Uiso 1 1 calc R U . . .
H13C H 0.595386 0.566142 0.399124 0.132 Uiso 1 1 calc R U . . .

loop_
_atom_site_aniso_label
_atom_site_aniso_U_11
_atom_site_aniso_U_22
_atom_site_aniso_U_33
_atom_site_aniso_U_23
_atom_site_aniso_U_13
_atom_site_aniso_U_12
Co1 0.02845(19) 0.03208(19) 0.02346(18) -0.00205(19) 0.00584(12) -0.00262(19)
N2 0.0274(11) 0.0330(12) 0.0292(12) -0.0018(9) 0.0058(9) 0.0015(9)
O1 0.0506(14) 0.0468(12) 0.0285(11) 0.0045(9) 0.0138(9) 0.0033(10)
N1 0.0284(12) 0.0357(12) 0.0274(12) -0.0026(9) 0.0077(9) 0.0010(10)
N3 0.0324(12) 0.0307(12) 0.0290(12) -0.0009(9) 0.0096(10) -0.0002(9)
C14 0.0303(14) 0.0391(15) 0.0283(13) 0.0026(11) 0.0104(11) -0.0015(11)
C4 0.0359(16) 0.0375(13) 0.0269(14) -0.0024(11) 0.0069(12) 0.0078(11)
C3 0.0263(14) 0.0351(14) 0.0367(15) -0.0035(11) 0.0060(11) 0.0011(11)
C10 0.0459(18) 0.0301(13) 0.0397(16) 0.0039(11) 0.0167(14) -0.0051(12)
C5 0.0406(16) 0.0345(16) 0.0271(13) 0.0007(10) 0.0116(12) 0.0078(11)
C6 0.0303(15) 0.0415(16) 0.0443(18) -0.0077(13) 0.0063(13) -0.0034(12)
C2 0.0290(14) 0.0373(14) 0.0385(16) -0.0002(12) 0.0108(12) 0.0010(11)
C7 0.0384(17) 0.057(2) 0.0370(17) -0.0149(15) -0.0031(13) 0.0006(15)
C15 0.0349(14) 0.0405(19) 0.0336(14) -0.0006(12) 0.0140(11) -0.0014(12)
C8 0.0391(17) 0.0492(18) 0.0296(15) -0.0063(13) 0.0013(13) 0.0033(14)
C18 0.0472(18) 0.0476(17) 0.0306(16) 0.0058(13) 0.0076(13) 0.0065(14)
C9 0.052(2) 0.0460(18) 0.0440(19) 0.0089(14) 0.0186(16) 0.0007(15)
C20 0.0441(19) 0.058(2) 0.0413(18) -0.0030(15) 0.0121(15) 0.0135(16)
C19 0.0408(17) 0.0417(16) 0.0295(15) 0.0031(12) 0.0099(12) 0.0031(13)
C17 0.058(2) 0.0511(18) 0.0265(15) 0.0016(13) 0.0138(14) -0.0015(15)
C26 0.056(2) 0.059(2) 0.0313(16) -0.0110(14) 0.0123(15) -0.0244(17)
C21 0.076(3) 0.053(2) 0.053(2) 0.0044(17) 0.014(2) 0.0222(19)
C23 0.0488(19) 0.0488(18) 0.0325(16) 0.0047(13) 0.0109(14) 0.0153(15)
C25 0.049(2) 0.089(3) 0.054(2) -0.005(2) 0.0175(19) 0.014(2)
C1 0.0429(19) 0.059(2) 0.050(2) 0.0045(16) 0.0120(16) -0.0154(16)
C16 0.0479(17) 0.047(2) 0.0347(15) -0.0049(12) 0.0183(13) -0.0014(13)
C11 0.0374(18) 0.053(2) 0.073(3) 0.0226(19) 0.0072(18) -0.0094(15)
C24 0.083(3) 0.056(2) 0.068(3) -0.0057(19) 0.028(2) 0.013(2)
C12 0.043(2) 0.091(3) 0.141(5) 0.040(3) 0.016(3) -0.020(2)
C22 0.037(2) 0.084(4) 0.187(7) 0.011(4) 0.020(3) 0.014(2)
C13 0.054(3) 0.052(2) 0.164(6) 0.005(3) 0.036(3) 0.013(2)

loop_
_atom_type_symbol
_atom_type_description
_atom_type_scat_dispersion_real
_atom_type_scat_dispersion_imag
_atom_type_scat_source
C C 0.0137 0.0067 'International Tables Vol C Tables 4.2.6.8 and 6.1.1.4'
H H 0.0000 0.0000 'International Tables Vol C Tables 4.2.6.8 and 6.1.1.4'
Co Co -0.6628 2.9049 'International Tables Vol C Tables 4.2.6.8 and 6.1.1.4'
N N 0.0241 0.0134 'International Tables Vol C Tables 4.2.6.8 and 6.1.1.4'
O O 0.0389 0.0241 'International Tables Vol C Tables 4.2.6.8 and 6.1.1.4'

loop_
_geom_angle_atom_site_label_1
_geom_angle_atom_site_label_2
_geom_angle_atom_site_label_3
_geom_angle
_geom_angle_site_symmetry_1
_geom_angle_site_symmetry_3
_geom_angle_publ_flag
N2 Co1 N1 81.16(10) . . ?
N2 Co1 N3 81.25(11) . . ?
N2 Co1 C26 173.15(15) . . ?
N1 Co1 N3 162.17(10) . . ?
N1 Co1 C26 100.08(12) . . ?
N3 Co1 C26 97.74(12) . . ?
C4 N2 Co1 120.3(2) . . ?
C3 N2 Co1 119.17(19) . . ?
C3 N2 C4 120.4(3) . . ?
C5 O1 C9 104.8(2) . . ?
C14 N1 Co1 124.57(18) . . ?
C2 N1 Co1 116.5(2) . . ?
C2 N1 C14 118.8(2) . . ?
C10 N3 Co1 138.1(2) . . ?
C5 N3 Co1 113.9(2) . . ?
C5 N3 C10 107.7(2) . . ?
C15 C14 N1 119.6(2) . . ?
C15 C14 C19 121.6(3) . . ?
C19 C14 N1 118.8(3) . . ?
N2 C4 C5 106.2(2) . . ?
N2 C4 C8 121.7(3) . . ?
C8 C4 C5 132.1(3) . . ?
N2 C3 C6 119.4(3) . . ?
N2 C3 C2 109.6(2) . . ?
C6 C3 C2 131.1(3) . . ?
N3 C10 H10 109.8 . . ?
N3 C10 C9 102.1(3) . . ?
N3 C10 C11 110.6(2) . . ?
C9 C10 H10 109.8 . . ?
C9 C10 C11 114.6(3) . . ?
C11 C10 H10 109.8 . . ?
O1 C5 C4 124.8(3) . . ?
N3 C5 O1 117.0(3) . . ?
N3 C5 C4 118.1(3) . . ?
C3 C6 H6 120.1 . . ?
C7 C6 C3 119.9(3) . . ?
C7 C6 H6 120.1 . . ?
N1 C2 C3 113.5(3) . . ?
N1 C2 C1 124.8(3) . . ?
C3 C2 C1 121.7(3) . . ?
C6 C7 H7 119.7 . . ?
C6 C7 C8 120.7(3) . . ?
C8 C7 H7 119.7 . . ?
C14 C15 C20 122.1(3) . . ?
C16 C15 C14 117.8(3) . . ?
C16 C15 C20 120.1(3) . . ?
C4 C8 C7 117.9(3) . . ?
C4 C8 H8 121.0 . . ?
C7 C8 H8 121.0 . . ?
C19 C18 H18 119.4 . . ?
C17 C18 H18 119.4 . . ?
C17 C18 C19 121.3(3) . . ?
O1 C9 C10 105.4(2) . . ?
O1 C9 H9A 110.7 . . ?
O1 C9 H9B 110.7 . . ?
C10 C9 H9A 110.7 . . ?
C10 C9 H9B 110.7 . . ?
H9A C9 H9B 108.8 . . ?
C15 C20 H20 107.8 . . ?
C15 C20 C22 110.6(3) . . ?
C21 C20 C15 112.5(3) . . ?
C21 C20 H20 107.8 . . ?
C21 C20 C22 110.2(4) . . ?
C22 C20 H20 107.8 . . ?
C14 C19 C23 122.4(3) . . ?
C18 C19 C14 118.0(3) . . ?
C18 C19 C23 119.7(3) . . ?
C18 C17 H17 120.1 . . ?
C16 C17 C18 119.8(3) . . ?
C16 C17 H17 120.1 . . ?
Co1 C26 H26A 109.5 . . ?
Co1 C26 H26B 109.5 . . ?
Co1 C26 H26C 109.5 . . ?
H26A C26 H26B 109.5 . . ?
H26A C26 H26C 109.5 . . ?
H26B C26 H26C 109.5 . . ?
C20 C21 H21A 109.5 . . ?
C20 C21 H21B 109.5 . . ?
C20 C21 H21C 109.5 . . ?
H21A C21 H21B 109.5 . . ?
H21A C21 H21C 109.5 . . ?
H21B C21 H21C 109.5 . . ?
C19 C23 H23 108.1 . . ?
C25 C23 C19 111.6(3) . . ?
C25 C23 H23 108.1 . . ?
C25 C23 C24 109.9(3) . . ?
C24 C23 C19 110.9(3) . . ?
C24 C23 H23 108.1 . . ?
C23 C25 H25A 109.5 . . ?
C23 C25 H25B 109.5 . . ?
C23 C25 H25C 109.5 . . ?
H25A C25 H25B 109.5 . . ?
H25A C25 H25C 109.5 . . ?
H25B C25 H25C 109.5 . . ?
C2 C1 H1A 109.5 . . ?
C2 C1 H1B 109.5 . . ?
C2 C1 H1C 109.5 . . ?
H1A C1 H1B 109.5 . . ?
H1A C1 H1C 109.5 . . ?
H1B C1 H1C 109.5 . . ?
C15 C16 H16 119.2 . . ?
C17 C16 C15 121.6(3) . . ?
C17 C16 H16 119.2 . . ?
C10 C11 H11 107.9 . . ?
C10 C11 C12 110.0(3) . . ?
C12 C11 H11 107.9 . . ?
C13 C11 C10 111.3(4) . . ?
C13 C11 H11 107.9 . . ?
C13 C11 C12 111.5(4) . . ?
C23 C24 H24A 109.5 . . ?
C23 C24 H24B 109.5 . . ?
C23 C24 H24C 109.5 . . ?
H24A C24 H24B 109.5 . . ?
H24A C24 H24C 109.5 . . ?
H24B C24 H24C 109.5 . . ?
C11 C12 H12A 109.5 . . ?
C11 C12 H12B 109.5 . . ?
C11 C12 H12C 109.5 . . ?
H12A C12 H12B 109.5 . . ?
H12A C12 H12C 109.5 . . ?
H12B C12 H12C 109.5 . . ?
C20 C22 H22A 109.5 . . ?
C20 C22 H22B 109.5 . . ?
C20 C22 H22C 109.5 . . ?
H22A C22 H22B 109.5 . . ?
H22A C22 H22C 109.5 . . ?
H22B C22 H22C 109.5 . . ?
C11 C13 H13A 109.5 . . ?
C11 C13 H13B 109.5 . . ?
C11 C13 H13C 109.5 . . ?
H13A C13 H13B 109.5 . . ?
H13A C13 H13C 109.5 . . ?
H13B C13 H13C 109.5 . . ?

loop_
_geom_bond_atom_site_label_1
_geom_bond_atom_site_label_2
_geom_bond_distance
_geom_bond_site_symmetry_2
_geom_bond_publ_flag
Co1 N2 1.838(2) . ?
Co1 N1 1.887(2) . ?
Co1 N3 1.907(2) . ?
Co1 C26 1.958(3) . ?
N2 C4 1.372(4) . ?
N2 C3 1.367(4) . ?
O1 C5 1.350(4) . ?
O1 C9 1.459(4) . ?
N1 C14 1.446(4) . ?
N1 C2 1.334(4) . ?
N3 C10 1.471(4) . ?
N3 C5 1.305(4) . ?
C14 C15 1.401(4) . ?
C14 C19 1.405(4) . ?
C4 C5 1.435(4) . ?
C4 C8 1.387(4) . ?
C3 C6 1.398(4) . ?
C3 C2 1.431(4) . ?
C10 H10 1.0000 . ?
C10 C9 1.528(5) . ?
C10 C11 1.530(5) . ?
C6 H6 0.9500 . ?
C6 C7 1.389(5) . ?
C2 C1 1.506(4) . ?
C7 H7 0.9500 . ?
C7 C8 1.390(5) . ?
C15 C20 1.521(5) . ?
C15 C16 1.394(4) . ?
C8 H8 0.9500 . ?
C18 H18 0.9500 . ?
C18 C19 1.395(4) . ?
C18 C17 1.378(5) . ?
C9 H9A 0.9900 . ?
C9 H9B 0.9900 . ?
C20 H20 1.0000 . ?
C20 C21 1.520(5) . ?
C20 C22 1.525(6) . ?
C19 C23 1.522(4) . ?
C17 H17 0.9500 . ?
C17 C16 1.377(5) . ?
C26 H26A 0.9800 . ?
C26 H26B 0.9800 . ?
C26 H26C 0.9800 . ?
C21 H21A 0.9800 . ?
C21 H21B 0.9800 . ?
C21 H21C 0.9800 . ?
C23 H23 1.0000 . ?
C23 C25 1.507(6) . ?
C23 C24 1.520(6) . ?
C25 H25A 0.9800 . ?
C25 H25B 0.9800 . ?
C25 H25C 0.9800 . ?
C1 H1A 0.9800 . ?
C1 H1B 0.9800 . ?
C1 H1C 0.9800 . ?
C16 H16 0.9500 . ?
C11 H11 1.0000 . ?
C11 C12 1.536(5) . ?
C11 C13 1.497(6) . ?
C24 H24A 0.9800 . ?
C24 H24B 0.9800 . ?
C24 H24C 0.9800 . ?
C12 H12A 0.9800 . ?
C12 H12B 0.9800 . ?
C12 H12C 0.9800 . ?
C22 H22A 0.9800 . ?
C22 H22B 0.9800 . ?
C22 H22C 0.9800 . ?
C13 H13A 0.9800 . ?
C13 H13B 0.9800 . ?
C13 H13C 0.9800 . ?

loop_
_geom_torsion_atom_site_label_1
_geom_torsion_atom_site_label_2
_geom_torsion_atom_site_label_3
_geom_torsion_atom_site_label_4
_geom_torsion
_geom_torsion_site_symmetry_1
_geom_torsion_site_symmetry_2
_geom_torsion_site_symmetry_3
_geom_torsion_site_symmetry_4
_geom_torsion_publ_flag
Co1 N2 C4 C5 4.4(3) . . . . ?
Co1 N2 C4 C8 -176.7(2) . . . . ?
Co1 N2 C3 C6 178.8(2) . . . . ?
Co1 N2 C3 C2 -2.3(3) . . . . ?
Co1 N1 C14 C15 92.3(3) . . . . ?
Co1 N1 C14 C19 -84.7(3) . . . . ?
Co1 N1 C2 C3 -2.3(3) . . . . ?
Co1 N1 C2 C1 176.3(3) . . . . ?
Co1 N3 C10 C9 -173.4(2) . . . . ?
Co1 N3 C10 C11 64.2(4) . . . . ?
Co1 N3 C5 O1 179.62(19) . . . . ?
Co1 N3 C5 C4 -2.0(3) . . . . ?
N2 Co1 N1 C14 177.9(2) . . . . ?
N2 Co1 N1 C2 0.8(2) . . . . ?
N2 C4 C5 O1 176.9(2) . . . . ?
N2 C4 C5 N3 -1.3(3) . . . . ?
N2 C4 C8 C7 -1.8(4) . . . . ?
N2 C3 C6 C7 -2.4(4) . . . . ?
N2 C3 C2 N1 2.9(3) . . . . ?
N2 C3 C2 C1 -175.8(3) . . . . ?
N1 Co1 N2 C4 178.4(2) . . . . ?
N1 Co1 N2 C3 1.0(2) . . . . ?
N1 C14 C15 C20 2.4(4) . . . . ?
N1 C14 C15 C16 -177.3(3) . . . . ?
N1 C14 C19 C18 178.8(3) . . . . ?
N1 C14 C19 C23 -0.2(4) . . . . ?
N3 Co1 N2 C4 -4.5(2) . . . . ?
N3 Co1 N2 C3 178.0(2) . . . . ?
N3 Co1 N1 C14 168.4(3) . . . . ?
N3 Co1 N1 C2 -8.7(4) . . . . ?
N3 C10 C9 O1 -17.1(3) . . . . ?
N3 C10 C11 C12 -172.9(4) . . . . ?
N3 C10 C11 C13 63.0(4) . . . . ?
C14 N1 C2 C3 -179.5(2) . . . . ?
C14 N1 C2 C1 -0.9(4) . . . . ?
C14 C15 C20 C21 -127.9(3) . . . . ?
C14 C15 C20 C22 108.4(4) . . . . ?
C14 C15 C16 C17 -1.2(5) . . . . ?
C14 C19 C23 C25 124.3(3) . . . . ?
C14 C19 C23 C24 -112.8(4) . . . . ?
C4 N2 C3 C6 1.4(4) . . . . ?
C4 N2 C3 C2 -179.8(2) . . . . ?
C3 N2 C4 C5 -178.2(2) . . . . ?
C3 N2 C4 C8 0.7(4) . . . . ?
C3 C6 C7 C8 1.2(5) . . . . ?
C10 N3 C5 O1 -5.8(3) . . . . ?
C10 N3 C5 C4 172.5(2) . . . . ?
C5 O1 C9 C10 14.3(3) . . . . ?
C5 N3 C10 C9 14.1(3) . . . . ?
C5 N3 C10 C11 -108.3(3) . . . . ?
C5 C4 C8 C7 176.8(3) . . . . ?
C6 C3 C2 N1 -178.5(3) . . . . ?
C6 C3 C2 C1 2.8(5) . . . . ?
C6 C7 C8 C4 0.8(5) . . . . ?
C2 N1 C14 C15 -90.7(3) . . . . ?
C2 N1 C14 C19 92.3(3) . . . . ?
C2 C3 C6 C7 179.1(3) . . . . ?
C15 C14 C19 C18 1.8(5) . . . . ?
C15 C14 C19 C23 -177.2(3) . . . . ?
C8 C4 C5 O1 -1.9(5) . . . . ?
C8 C4 C5 N3 179.9(3) . . . . ?
C18 C19 C23 C25 -54.7(4) . . . . ?
C18 C19 C23 C24 68.2(4) . . . . ?
C18 C17 C16 C15 1.3(5) . . . . ?
C9 O1 C5 N3 -5.8(3) . . . . ?
C9 O1 C5 C4 176.0(3) . . . . ?
C9 C10 C11 C12 72.4(5) . . . . ?
C9 C10 C11 C13 -51.7(4) . . . . ?
C20 C15 C16 C17 179.1(3) . . . . ?
C19 C14 C15 C20 179.3(3) . . . . ?
C19 C14 C15 C16 -0.4(4) . . . . ?
C19 C18 C17 C16 0.2(5) . . . . ?
C17 C18 C19 C14 -1.7(5) . . . . ?
C17 C18 C19 C23 177.3(3) . . . . ?
C26 Co1 N1 C14 -9.0(3) . . . . ?
C26 Co1 N1 C2 174.0(2) . . . . ?
C16 C15 C20 C21 51.8(4) . . . . ?
C16 C15 C20 C22 -71.9(5) . . . . ?
C11 C10 C9 O1 102.5(3) . . . . ?

loop_
_twin_individual_id
_twin_individual_mass_fraction_refined
1 0.982(5)
2 0.018(5)
